data_2219304
loop_
_publ_author_name
'Liu, Yin-Hong'
'Li, Fang-Shi'
'Li, Yi'
'Yu, Da-Sheng'
'Lu, Chui'

_publ_section_title
;
 Ethyl
 4-{2,6-dichloro-4-[3-(2,6-difluorobenzoyl)ureido]phenoxy}butanoate
;
_journal_coeditor_code CS2088
_journal_issue 9
_journal_name_full 'Acta Crystallographica Section E'
_journal_page_first o1729
_journal_paper_doi 10.1107/S1600536808024987
_journal_volume 64
_journal_year 2008
_chemical_formula_iupac 'C20 H18 Cl2 F2 N2 O5'
_chemical_formula_moiety 'C20 H18 Cl2 F2 N2 O5'
_chemical_formula_sum 'C20 H18 Cl2 F2 N2 O5'
_chemical_formula_weight 475.26
_chemical_name_systematic
;
Ethyl 4-{2,6-dichloro-4-[3-(2,6-difluorobenzoyl)ureido]phenoxy}butanoate
;
_space_group_IT_number 14
_symmetry_cell_setting monoclinic
_symmetry_space_group_name_Hall '-P 2yn'
_symmetry_space_group_name_H-M 'P 1 21/n 1'
_atom_sites_solution_hydrogens geom
_atom_sites_solution_primary direct
_atom_sites_solution_secondary difmap
_audit_creation_method SHELXL-97
_cell_angle_alpha 90.00
_cell_angle_beta 98.78(3)
_cell_angle_gamma 90.00
_cell_formula_units_Z 4
_cell_length_a 11.262(2)
_cell_length_b 10.463(2)
_cell_length_c 18.613(4)
_cell_measurement_reflns_used 25
_cell_measurement_temperature 293(2)
_cell_measurement_theta_max 12
_cell_measurement_theta_min 9
_cell_volume 2167.5(8)
_computing_cell_refinement 'CAD-4 Software (Enraf--Nonius, 1989)'
_computing_data_collection 'CAD-4 Software (Enraf--Nonius, 1989)'
_computing_data_reduction 'XCAD4 (Harms & Wocadlo, 1995)'
_computing_molecular_graphics 'SHELXL97 (Sheldrick, 2008)'
_computing_publication_material 'SHELXL97 (Sheldrick, 2008)'
_computing_structure_refinement 'SHELXL97 (Sheldrick, 2008)'
_computing_structure_solution 'SHELXS97 (Sheldrick, 2008)'
_diffrn_ambient_temperature 293(2)
_diffrn_measured_fraction_theta_full 0.999
_diffrn_measured_fraction_theta_max 0.999
_diffrn_measurement_device_type 'Enraf--Nonius CAD-4'
_diffrn_measurement_method \w/2\q
_diffrn_radiation_monochromator graphite
_diffrn_radiation_source 'fine-focus sealed tube'
_diffrn_radiation_type MoK\a
_diffrn_radiation_wavelength 0.71073
_diffrn_reflns_av_R_equivalents 0.0413
_diffrn_reflns_av_sigmaI/netI 0.0471
_diffrn_reflns_limit_h_max 13
_diffrn_reflns_limit_h_min -13
_diffrn_reflns_limit_k_max 12
_diffrn_reflns_limit_k_min 0
_diffrn_reflns_limit_l_max 22
_diffrn_reflns_limit_l_min 0
_diffrn_reflns_number 4157
_diffrn_reflns_theta_full 25.27
_diffrn_reflns_theta_max 25.27
_diffrn_reflns_theta_min 1.99
_diffrn_standards_decay_% 0
_diffrn_standards_interval_count 200
_diffrn_standards_interval_time 120
_diffrn_standards_number 3
_exptl_absorpt_coefficient_mu 0.351
_exptl_absorpt_correction_T_max 0.9331
_exptl_absorpt_correction_T_min 0.8724
_exptl_absorpt_correction_type psi-scan
_exptl_absorpt_process_details '(North <i>et al.</i>,  1968)'
_exptl_crystal_colour colourless
_exptl_crystal_density_diffrn 1.456
_exptl_crystal_density_method 'not measured'
_exptl_crystal_description block
_exptl_crystal_F_000 976
_exptl_crystal_size_max 0.40
_exptl_crystal_size_mid 0.30
_exptl_crystal_size_min 0.20
_refine_diff_density_max 0.766
_refine_diff_density_min -0.988
_refine_ls_extinction_method none
_refine_ls_goodness_of_fit_ref 1.133
_refine_ls_hydrogen_treatment constr
_refine_ls_matrix_type full
_refine_ls_number_parameters 268
_refine_ls_number_reflns 3944
_refine_ls_number_restraints 0
_refine_ls_restrained_S_all 1.133
_refine_ls_R_factor_all 0.1333
_refine_ls_R_factor_gt 0.0818
_refine_ls_shift/su_max 0.000
_refine_ls_shift/su_mean 0.000
_refine_ls_structure_factor_coef Fsqd
_refine_ls_weighting_details 'calc w=1/[\s^2^(Fo^2^)+(0.1372P)^2^+4.2262P] where P=(Fo^2^+2Fc^2^)/3'
_refine_ls_weighting_scheme calc
_refine_ls_wR_factor_gt 0.2204
_refine_ls_wR_factor_ref 0.2896
_reflns_number_gt 2385
_reflns_number_total 3944
_reflns_threshold_expression I>2\s(I)
_cod_data_source_file cs2088.cif
_cod_data_source_block I
_cod_original_sg_symbol_H-M 'P 21/n'
_cod_database_code 2219304
_cod_database_fobs_code 2219304

loop_
_symmetry_equiv_pos_as_xyz
'x, y, z'
'-x+1/2, y+1/2, -z+1/2'
'-x, -y, -z'
'x-1/2, -y-1/2, z-1/2'

loop_
_atom_site_type_symbol
_atom_site_label
_atom_site_fract_x
_atom_site_fract_y
_atom_site_fract_z
_atom_site_U_iso_or_equiv
_atom_site_adp_type
_atom_site_calc_flag
_atom_site_refinement_flags
_atom_site_occupancy
Cl Cl1 0.23061(14) 0.09615(16) 0.16895(10) 0.0611(5) Uani d . 1
Cl Cl2 0.02268(15) -0.30602(15) 0.02019(10) 0.0672(6) Uani d . 1
F F1 -0.5092(6) 0.3204(6) 0.2109(3) 0.127(2) Uani d . 1
F F2 -0.5604(4) 0.3418(6) -0.0403(2) 0.0995(17) Uani d . 1
N N1 -0.2177(4) 0.0877(5) 0.0826(3) 0.0473(12) Uani d . 1
H H1A -0.2132 0.1606 0.1042 0.057 Uiso calc R 1
O O1 0.5929(5) 0.0111(5) 0.2331(3) 0.0813(16) Uani d . 1
C C1 0.7375(8) 0.1501(10) 0.2970(5) 0.095 Uani d . 1
H H1B 0.7622 0.1938 0.3421 0.142 Uiso calc R 1
H H1C 0.7173 0.2116 0.2588 0.142 Uiso calc R 1
H H1D 0.8019 0.0969 0.2861 0.142 Uiso calc R 1
N N2 -0.4207(4) 0.1420(5) 0.0532(3) 0.0481(12) Uani d . 1
H H2A -0.4908 0.1202 0.0316 0.058 Uiso calc R 1
O O2 0.4801(5) -0.1199(6) 0.2895(3) 0.092 Uani d . 1
C C2 0.6371(8) 0.0743(9) 0.3027(4) 0.092(3) Uani d . 1
H H2B 0.5738 0.1271 0.3170 0.110 Uiso calc R 1
H H2C 0.6583 0.0100 0.3400 0.110 Uiso calc R 1
O O3 0.2254(3) -0.1568(4) 0.09703(19) 0.0458(10) Uani d . 1
C C3 0.5158(6) -0.0854(7) 0.2341(3) 0.0544(16) Uani d . 1
O O4 -0.3529(4) -0.0477(4) 0.0170(2) 0.0578(12) Uani d . 1
C C4 0.4795(5) -0.1407(6) 0.1610(4) 0.0545(16) Uani d . 1
H H4A 0.5512 -0.1638 0.1411 0.065 Uiso calc R 1
H H4B 0.4376 -0.0757 0.1297 0.065 Uiso calc R 1
O O5 -0.3196(4) 0.3054(5) 0.1175(3) 0.0775(16) Uani d . 1
C C5 0.3991(5) -0.2578(6) 0.1597(4) 0.0513(15) Uani d . 1
H H5A 0.4037 -0.3058 0.1156 0.062 Uiso calc R 1
H H5B 0.4293 -0.3121 0.2006 0.062 Uiso calc R 1
C C6 0.2705(5) -0.2267(6) 0.1628(3) 0.0436(13) Uani d . 1
H H6A 0.2246 -0.3046 0.1655 0.052 Uiso calc R 1
H H6B 0.2640 -0.1751 0.2053 0.052 Uiso calc R 1
C C7 0.1154(5) -0.1029(6) 0.0964(3) 0.0419(13) Uani d . 1
C C8 0.1028(5) 0.0189(6) 0.1269(3) 0.0431(13) Uani d . 1
C C9 -0.0055(5) 0.0791(6) 0.1230(3) 0.0455(14) Uani d . 1
H H9A -0.0108 0.1591 0.1440 0.055 Uiso calc R 1
C C10 -0.1091(5) 0.0182(5) 0.0867(3) 0.0440(14) Uani d . 1
C C11 -0.1009(5) -0.1023(5) 0.0560(3) 0.0453(14) Uani d . 1
H H11A -0.1688 -0.1437 0.0323 0.054 Uiso calc R 1
C C12 0.0113(5) -0.1586(5) 0.0618(3) 0.0464(14) Uani d . 1
C C13 -0.3273(5) 0.0529(6) 0.0489(3) 0.0428(13) Uani d . 1
C C14 -0.4138(6) 0.2591(6) 0.0874(3) 0.0509(15) Uani d . 1
C C15 -0.5308(5) 0.3250(5) 0.0855(3) 0.0431(13) Uani d . 1
C C16 -0.5738(7) 0.3548(7) 0.1491(4) 0.0622(18) Uani d . 1
C C17 -0.6834(8) 0.4151(7) 0.1493(5) 0.076(2) Uani d . 1
H H17A -0.7108 0.4325 0.1930 0.091 Uiso calc R 1
C C18 -0.7493(7) 0.4481(7) 0.0858(5) 0.074(2) Uani d . 1
H H18A -0.8236 0.4871 0.0854 0.089 Uiso calc R 1
C C19 -0.7083(6) 0.4251(7) 0.0223(4) 0.071(2) Uani d . 1
H H19A -0.7535 0.4498 -0.0215 0.085 Uiso calc R 1
C C20 -0.6010(6) 0.3657(7) 0.0230(3) 0.0574(17) Uani d . 1

loop_
_atom_site_aniso_label
_atom_site_aniso_U_11
_atom_site_aniso_U_22
_atom_site_aniso_U_33
_atom_site_aniso_U_12
_atom_site_aniso_U_13
_atom_site_aniso_U_23
Cl1 0.0473(9) 0.0581(10) 0.0746(11) -0.0088(7) -0.0015(7) -0.0205(8)
Cl2 0.0649(11) 0.0426(9) 0.0892(13) 0.0079(8) -0.0042(9) -0.0222(8)
F1 0.181(6) 0.146(5) 0.057(3) 0.081(5) 0.027(3) 0.020(3)
F2 0.104(3) 0.145(5) 0.048(2) 0.052(3) 0.006(2) -0.015(3)
N1 0.047(3) 0.041(3) 0.050(3) 0.010(2) -0.007(2) -0.010(2)
O1 0.092(4) 0.072(3) 0.068(3) -0.033(3) -0.024(3) 0.011(3)
C1 0.095 0.095 0.095 0.000 0.014 0.000
N2 0.048(3) 0.038(3) 0.056(3) 0.009(2) 0.001(2) -0.010(2)
O2 0.092 0.092 0.092 0.000 0.014 0.000
C2 0.109(7) 0.085(6) 0.068(5) -0.039(5) -0.029(5) -0.001(4)
O3 0.042(2) 0.058(3) 0.038(2) 0.0023(19) 0.0072(16) -0.0027(18)
C3 0.055(4) 0.060(4) 0.047(4) -0.001(3) 0.006(3) 0.015(3)
O4 0.048(2) 0.041(2) 0.077(3) 0.0065(19) -0.015(2) -0.021(2)
C4 0.045(3) 0.056(4) 0.063(4) -0.008(3) 0.009(3) -0.001(3)
O5 0.053(3) 0.058(3) 0.111(4) 0.000(2) -0.020(3) -0.034(3)
C5 0.038(3) 0.052(4) 0.063(4) 0.002(3) 0.008(3) -0.001(3)
C6 0.043(3) 0.042(3) 0.045(3) 0.003(3) 0.004(2) 0.001(3)
C7 0.041(3) 0.048(3) 0.036(3) 0.002(3) 0.004(2) 0.004(3)
C8 0.046(3) 0.043(3) 0.040(3) -0.009(3) 0.004(2) -0.003(3)
C9 0.052(3) 0.043(3) 0.039(3) 0.002(3) 0.001(3) -0.008(3)
C10 0.047(3) 0.040(3) 0.041(3) 0.002(3) -0.004(2) -0.001(3)
C11 0.045(3) 0.038(3) 0.051(3) 0.002(3) -0.001(3) -0.006(3)
C12 0.054(3) 0.035(3) 0.049(3) 0.001(3) 0.005(3) 0.000(3)
C13 0.040(3) 0.043(3) 0.043(3) 0.011(3) -0.004(2) -0.003(3)
C14 0.053(4) 0.046(4) 0.051(4) 0.001(3) 0.003(3) -0.002(3)
C15 0.044(3) 0.037(3) 0.049(3) -0.005(2) 0.008(3) -0.001(3)
C16 0.091(5) 0.051(4) 0.049(4) 0.010(4) 0.024(4) 0.011(3)
C17 0.101(6) 0.055(4) 0.085(6) 0.026(4) 0.056(5) 0.005(4)
C18 0.060(4) 0.050(4) 0.114(7) 0.015(3) 0.020(4) -0.022(4)
C19 0.062(4) 0.073(5) 0.074(5) 0.016(4) 0.001(4) -0.019(4)
C20 0.059(4) 0.061(4) 0.050(4) 0.007(3) -0.002(3) -0.018(3)

loop_
_atom_type_symbol
_atom_type_description
_atom_type_scat_dispersion_real
_atom_type_scat_dispersion_imag
_atom_type_scat_source
C C 0.0033 0.0016 'International Tables Vol C Tables 4.2.6.8 and 6.1.1.4'
H H 0.0000 0.0000 'International Tables Vol C Tables 4.2.6.8 and 6.1.1.4'
N N 0.0061 0.0033 'International Tables Vol C Tables 4.2.6.8 and 6.1.1.4'
O O 0.0106 0.0060 'International Tables Vol C Tables 4.2.6.8 and 6.1.1.4'
F F 0.0171 0.0103 'International Tables Vol C Tables 4.2.6.8 and 6.1.1.4'
Cl Cl 0.1484 0.1585 'International Tables Vol C Tables 4.2.6.8 and 6.1.1.4'

loop_
_geom_angle_atom_site_label_1
_geom_angle_atom_site_label_2
_geom_angle_atom_site_label_3
_geom_angle
_geom_angle_publ_flag
C13 N1 C10 127.6(5) yes
C13 N1 H1A 116.2 ?
C10 N1 H1A 116.2 yes
C3 O1 C2 117.4(6) yes
C2 C1 H1B 109.5 ?
C2 C1 H1C 109.5 ?
H1B C1 H1C 109.5 ?
C2 C1 H1D 109.5 ?
H1B C1 H1D 109.5 ?
H1C C1 H1D 109.5 ?
C14 N2 C13 128.4(5) ?
C14 N2 H2A 115.8 ?
C13 N2 H2A 115.8 ?
C1 C2 O1 110.9(8) yes
C1 C2 H2B 109.5 ?
O1 C2 H2B 109.5 ?
C1 C2 H2C 109.5 ?
O1 C2 H2C 109.5 ?
H2B C2 H2C 108.1 ?
C7 O3 C6 114.7(4) yes
O2 C3 O1 122.5(7) yes
O2 C3 C4 125.6(6) yes
O1 C3 C4 111.9(5) yes
C3 C4 C5 114.3(6) ?
C3 C4 H4A 108.7 ?
C5 C4 H4A 108.7 ?
C3 C4 H4B 108.7 ?
C5 C4 H4B 108.7 ?
H4A C4 H4B 107.6 ?
C6 C5 C4 113.7(5) ?
C6 C5 H5A 108.8 ?
C4 C5 H5A 108.8 ?
C6 C5 H5B 108.8 ?
C4 C5 H5B 108.8 ?
H5A C5 H5B 107.7 ?
O3 C6 C5 107.1(5) yes
O3 C6 H6A 110.3 ?
C5 C6 H6A 110.3 ?
O3 C6 H6B 110.3 ?
C5 C6 H6B 110.3 ?
H6A C6 H6B 108.5 ?
O3 C7 C12 122.4(5) yes
O3 C7 C8 121.3(5) yes
C12 C7 C8 116.1(5) ?
C9 C8 C7 122.6(5) ?
C9 C8 Cl1 118.9(4) yes
C7 C8 Cl1 118.4(4) yes
C8 C9 C10 119.1(5) ?
C8 C9 H9A 120.5 ?
C10 C9 H9A 120.5 ?
C11 C10 C9 120.2(5) ?
C11 C10 N1 123.7(5) yes
C9 C10 N1 116.1(5) yes
C12 C11 C10 118.1(5) ?
C12 C11 H11A 121.0 ?
C10 C11 H11A 121.0 ?
C7 C12 C11 123.9(5) ?
C7 C12 Cl2 117.9(5) yes
C11 C12 Cl2 118.1(5) yes
O4 C13 N1 126.2(5) yes
O4 C13 N2 118.2(5) yes
N1 C13 N2 115.6(5) yes
O5 C14 N2 123.3(6) yes
O5 C14 C15 122.2(6) yes
N2 C14 C15 114.5(5) yes
C20 C15 C16 115.1(6) ?
C20 C15 C14 124.0(5) ?
C16 C15 C14 120.8(6) ?
F1 C16 C15 117.9(6) yes
F1 C16 C17 119.7(6) yes
C15 C16 C17 122.3(7) ?
C18 C17 C16 119.2(7) ?
C18 C17 H17A 120.4 ?
C16 C17 H17A 120.4 ?
C17 C18 C19 120.4(7) ?
C17 C18 H18A 119.8 ?
C19 C18 H18A 119.8 ?
C18 C19 C20 119.7(7) ?
C18 C19 H19A 120.1 ?
C20 C19 H19A 120.1 ?
F2 C20 C19 119.8(6) yes
F2 C20 C15 117.1(6) yes
C19 C20 C15 123.2(6) ?

loop_
_geom_bond_atom_site_label_1
_geom_bond_atom_site_label_2
_geom_bond_distance
_geom_bond_publ_flag
Cl1 C8 1.730(6) yes
Cl2 C12 1.739(6) yes
F1 C16 1.314(9) yes
F2 C20 1.350(7) yes
N1 C13 1.347(7) yes
N1 C10 1.414(7) yes
N1 H1A 0.8600 ?
O1 C3 1.333(8) yes
O1 C2 1.472(9) yes
C1 C2 1.399(11) ?
C1 H1B 0.9600 ?
C1 H1C 0.9600 ?
C1 H1D 0.9600 ?
N2 C14 1.378(8) yes
N2 C13 1.417(7) yes
N2 H2A 0.8600 ?
O2 C3 1.217(8) yes
C2 H2B 0.9700 ?
C2 H2C 0.9700 ?
O3 C7 1.360(6) yes
O3 C6 1.449(7) yes
C3 C4 1.477(9) ?
O4 C13 1.223(7) yes
C4 C5 1.522(9) ?
C4 H4A 0.9700 ?
C4 H4B 0.9700 ?
O5 C14 1.222(7) yes
C5 C6 1.494(8) ?
C5 H5A 0.9700 ?
C5 H5B 0.9700 ?
C6 H6A 0.9700 ?
C6 H6B 0.9700 ?
C7 C12 1.379(8) ?
C7 C8 1.410(8) ?
C8 C9 1.365(8) ?
C9 C10 1.408(8) ?
C9 H9A 0.9300 ?
C10 C11 1.394(8) ?
C11 C12 1.383(8) ?
C11 H11A 0.9300 ?
C14 C15 1.482(8) ?
C15 C20 1.372(9) ?
C15 C16 1.381(8) ?
C16 C17 1.386(10) ?
C17 C18 1.342(11) ?
C17 H17A 0.9300 ?
C18 C19 1.354(10) ?
C18 H18A 0.9300 ?
C19 C20 1.358(9) ?
C19 H19A 0.9300 ?

loop_
_geom_hbond_atom_site_label_D
_geom_hbond_atom_site_label_H
_geom_hbond_atom_site_label_A
_geom_hbond_site_symmetry_A
_geom_hbond_distance_DH
_geom_hbond_distance_HA
_geom_hbond_distance_DA
_geom_hbond_angle_DHA
_geom_hbond_publ_flag
N2 H2A O4 3_455 0.86 2.00 2.856(6) 173 yes
C5 H5A F2 3_555 0.97 2.44 3.201(8) 135 yes
N1 H1A O5 . 0.86 1.97 2.675(7) 138 yes

loop_
_geom_torsion_atom_site_label_1
_geom_torsion_atom_site_label_2
_geom_torsion_atom_site_label_3
_geom_torsion_atom_site_label_4
_geom_torsion
C3 O1 C2 C1 165.2(8)
C2 O1 C3 O2 1.5(10)
C2 O1 C3 C4 -179.5(7)
O2 C3 C4 C5 -5.6(10)
O1 C3 C4 C5 175.5(5)
C3 C4 C5 C6 79.5(7)
C7 O3 C6 C5 -169.7(5)
C4 C5 C6 O3 64.3(7)
C6 O3 C7 C12 -99.1(6)
C6 O3 C7 C8 85.8(6)
O3 C7 C8 C9 175.6(5)
C12 C7 C8 C9 0.3(8)
O3 C7 C8 Cl1 -2.8(7)
C12 C7 C8 Cl1 -178.2(4)
C7 C8 C9 C10 -0.5(9)
Cl1 C8 C9 C10 177.9(4)
C8 C9 C10 C11 0.7(9)
C8 C9 C10 N1 -178.0(5)
C13 N1 C10 C11 -1.2(9)
C13 N1 C10 C9 177.4(6)
C9 C10 C11 C12 -0.6(9)
N1 C10 C11 C12 178.0(5)
O3 C7 C12 C11 -175.5(5)
C8 C7 C12 C11 -0.2(9)
O3 C7 C12 Cl2 2.2(8)
C8 C7 C12 Cl2 177.5(4)
C10 C11 C12 C7 0.4(9)
C10 C11 C12 Cl2 -177.4(4)
C10 N1 C13 O4 2.0(10)
C10 N1 C13 N2 -179.6(5)
C14 N2 C13 O4 178.4(6)
C14 N2 C13 N1 -0.2(9)
C13 N2 C14 O5 3.4(10)
C13 N2 C14 C15 -176.1(5)
O5 C14 C15 C20 116.7(8)
N2 C14 C15 C20 -63.8(8)
O5 C14 C15 C16 -60.2(9)
N2 C14 C15 C16 119.3(6)
C20 C15 C16 F1 -178.7(7)
C14 C15 C16 F1 -1.5(10)
C20 C15 C16 C17 3.5(10)
C14 C15 C16 C17 -179.3(6)
F1 C16 C17 C18 -179.1(8)
C15 C16 C17 C18 -1.3(12)
C16 C17 C18 C19 -1.3(12)
C17 C18 C19 C20 1.4(12)
C18 C19 C20 F2 179.5(7)
C18 C19 C20 C15 1.1(11)
C16 C15 C20 F2 178.1(6)
C14 C15 C20 F2 1.0(10)
C16 C15 C20 C19 -3.4(10)
C14 C15 C20 C19 179.5(6)

loop_
_cod_related_entry_id
_cod_related_entry_database
_cod_related_entry_code
1 ChemSpider 24740571
